data_4084973
loop_
_publ_author_name
'Pong, Frances Y.'
'Mandal, Sukhendu'
'Sen, Ayusman'

_publ_section_title
;
 Steric and Electronic Effects in Ethene/Norbornene Copolymerization by
 Neutral Salicylaldiminato-Ligated Palladium(II) Catalysts
;
_journal_issue 24
_journal_name_full Organometallics
_journal_page_first 7044
_journal_paper_doi 10.1021/om500470t
_journal_volume 33
_journal_year 2014
_chemical_formula_sum 'C30 H34 N2 O2 Pd'
_chemical_formula_weight 560.99
_chemical_name_systematic
;
 ?
;
_space_group_IT_number 2
_symmetry_cell_setting triclinic
_symmetry_space_group_name_Hall '-P 1'
_symmetry_space_group_name_H-M 'P -1'
_atom_sites_solution_hydrogens geom
_atom_sites_solution_primary direct
_atom_sites_solution_secondary difmap
_audit_creation_method SHELXL-97
_cell_angle_alpha 101.590(2)
_cell_angle_beta 91.832(2)
_cell_angle_gamma 104.375(2)
_cell_formula_units_Z 2
_cell_length_a 9.3297(14)
_cell_length_b 10.5642(16)
_cell_length_c 14.770(2)
_cell_measurement_temperature 150(2)
_cell_volume 1376.3(3)
_computing_cell_refinement 'Bruker SMART'
_computing_data_collection 'Bruker SMART'
_computing_data_reduction 'Bruker SAINT'
_computing_molecular_graphics 'Bruker SHELXTL'
_computing_publication_material 'Bruker SHELXTL'
_computing_structure_refinement 'SHELXL-97 (Sheldrick, 1997)'
_computing_structure_solution 'SHELXS-97 (Sheldrick, 1990)'
_diffrn_ambient_temperature 150(2)
_diffrn_measured_fraction_theta_full 0.973
_diffrn_measured_fraction_theta_max 0.973
_diffrn_measurement_device_type 'CCD area detector'
_diffrn_measurement_method 'phi and omega scans'
_diffrn_radiation_monochromator graphite
_diffrn_radiation_source 'fine-focus sealed tube'
_diffrn_radiation_type MoK\a
_diffrn_radiation_wavelength 0.71073
_diffrn_reflns_av_R_equivalents 0.0236
_diffrn_reflns_av_sigmaI/netI 0.0409
_diffrn_reflns_limit_h_max 12
_diffrn_reflns_limit_h_min -12
_diffrn_reflns_limit_k_max 13
_diffrn_reflns_limit_k_min -14
_diffrn_reflns_limit_l_max 19
_diffrn_reflns_limit_l_min -19
_diffrn_reflns_number 13323
_diffrn_reflns_theta_full 28.37
_diffrn_reflns_theta_max 28.37
_diffrn_reflns_theta_min 2.04
_exptl_absorpt_coefficient_mu 0.702
_exptl_absorpt_correction_T_max 0.9460
_exptl_absorpt_correction_T_min 0.8724
_exptl_absorpt_correction_type multi-scan
_exptl_absorpt_process_details SADABS
_exptl_crystal_colour yellow
_exptl_crystal_density_diffrn 1.354
_exptl_crystal_density_method 'not measured'
_exptl_crystal_description Plate
_exptl_crystal_F_000 580
_exptl_crystal_size_max 0.20
_exptl_crystal_size_mid 0.10
_exptl_crystal_size_min 0.08
_refine_diff_density_max 0.875
_refine_diff_density_min -1.033
_refine_diff_density_rms 0.086
_refine_ls_extinction_method none
_refine_ls_goodness_of_fit_ref 1.142
_refine_ls_hydrogen_treatment none
_refine_ls_matrix_type full
_refine_ls_number_parameters 322
_refine_ls_number_reflns 6703
_refine_ls_number_restraints 0
_refine_ls_restrained_S_all 1.142
_refine_ls_R_factor_all 0.0526
_refine_ls_R_factor_gt 0.0456
_refine_ls_shift/su_max 0.001
_refine_ls_shift/su_mean 0.000
_refine_ls_structure_factor_coef Fsqd
_refine_ls_weighting_details 'calc w=1/[\s^2^(Fo^2^)+(0.0449P)^2^+0.2966P] where P=(Fo^2^+2Fc^2^)/3'
_refine_ls_weighting_scheme calc
_refine_ls_wR_factor_gt 0.0954
_refine_ls_wR_factor_ref 0.0985
_reflns_number_gt 6102
_reflns_number_total 6703
_reflns_threshold_expression >2sigma(I)
_cod_data_source_file om500470t_si_002.cif
_cod_data_source_block compoundC
_cod_depositor_comments
;
The following automatic conversions were performed:

'_symmetry_cell_setting' value 'Triclinic' changed to 'triclinic'
according to
/home/saulius/struct/COD-crude-data--automatic-downloads/rss-feeds/ACS/lib/dictionaries/cif_core.dic
dictionary named 'cif_core.dic' version 2.4.2 from 2011-04-26.

Automatic conversion script
Id: cif_fix_values 2935 2014-11-11 08:27:57Z andrius 

 Adding full bibliography for 4084972--4084973.cif.
;
_cod_database_code 4084973

loop_
_symmetry_equiv_pos_as_xyz
'x, y, z'
'-x, -y, -z'

loop_
_atom_site_label
_atom_site_type_symbol
_atom_site_fract_x
_atom_site_fract_y
_atom_site_fract_z
_atom_site_U_iso_or_equiv
_atom_site_adp_type
_atom_site_occupancy
_atom_site_symmetry_multiplicity
_atom_site_calc_flag
_atom_site_refinement_flags
Pd1 Pd 0.66961(2) 0.78065(2) 0.354712(14) 0.02840(8) Uani 1 1 d .
O1 O 0.4827(2) 0.64831(19) 0.38700(14) 0.0345(4) Uani 1 1 d .
O2 O 0.3361(2) 0.6025(2) 0.52639(15) 0.0445(5) Uani 1 1 d .
N1 N 0.6486(3) 0.6708(2) 0.22458(16) 0.0324(5) Uani 1 1 d .
N2 N 0.6736(3) 0.8999(2) 0.48234(17) 0.0324(5) Uani 1 1 d .
C1 C 0.8618(4) 0.9067(4) 0.3355(2) 0.0515(9) Uani 1 1 d .
H1A H 0.9226 0.8565 0.3010 0.077 Uiso 1 1 calc R
H1B H 0.9134 0.9537 0.3947 0.077 Uiso 1 1 calc R
H1C H 0.8410 0.9698 0.3018 0.077 Uiso 1 1 calc R
C2 C 0.4033(3) 0.5391(3) 0.3366(2) 0.0311(6) Uani 1 1 d .
C3 C 0.4273(3) 0.4942(3) 0.2416(2) 0.0352(6) Uani 1 1 d .
C4 C 0.3313(4) 0.3734(3) 0.1877(2) 0.0464(8) Uani 1 1 d .
H4 H 0.3468 0.3460 0.1258 0.056 Uiso 1 1 calc R
C5 C 0.2191(4) 0.2984(3) 0.2241(3) 0.0501(8) Uani 1 1 d .
H5 H 0.1579 0.2211 0.1867 0.060 Uiso 1 1 calc R
C6 C 0.1926(3) 0.3355(3) 0.3190(3) 0.0428(7) Uani 1 1 d .
C7 C 0.2832(3) 0.4552(3) 0.3765(2) 0.0348(6) Uani 1 1 d .
C8 C 0.2507(3) 0.4863(3) 0.4708(2) 0.0375(7) Uani 1 1 d .
C9 C 0.1361(4) 0.4017(4) 0.5043(3) 0.0495(8) Uani 1 1 d .
H9 H 0.1168 0.4227 0.5662 0.059 Uiso 1 1 calc R
C10 C 0.0500(4) 0.2854(4) 0.4459(3) 0.0592(10) Uani 1 1 d .
H10 H -0.0261 0.2291 0.4692 0.071 Uiso 1 1 calc R
C11 C 0.0761(4) 0.2534(4) 0.3556(3) 0.0564(10) Uani 1 1 d .
H11 H 0.0162 0.1763 0.3172 0.068 Uiso 1 1 calc R
C12 C 0.5414(3) 0.5625(3) 0.1946(2) 0.0349(6) Uani 1 1 d .
H12 H 0.5398 0.5238 0.1320 0.042 Uiso 1 1 calc R
C13 C 0.7474(3) 0.7131(3) 0.15671(19) 0.0356(6) Uani 1 1 d .
C14 C 0.8716(3) 0.6623(3) 0.1438(2) 0.0410(7) Uani 1 1 d .
C15 C 0.9650(4) 0.7047(4) 0.0785(2) 0.0581(10) Uani 1 1 d .
H15 H 1.0474 0.6711 0.0673 0.070 Uiso 1 1 calc R
C16 C 0.9374(5) 0.7964(4) 0.0297(3) 0.0652(11) Uani 1 1 d .
H16 H 1.0009 0.8234 -0.0141 0.078 Uiso 1 1 calc R
C17 C 0.8169(5) 0.8475(4) 0.0455(2) 0.0593(10) Uani 1 1 d .
H17 H 0.7999 0.9093 0.0125 0.071 Uiso 1 1 calc R
C18 C 0.7198(4) 0.8084(4) 0.1100(2) 0.0457(8) Uani 1 1 d .
C19 C 0.5864(5) 0.8655(4) 0.1292(3) 0.0602(10) Uani 1 1 d .
H19 H 0.5577 0.8522 0.1905 0.072 Uiso 1 1 calc R
C20 C 0.4544(5) 0.7891(5) 0.0597(4) 0.0852(15) Uani 1 1 d .
H20A H 0.4780 0.8010 -0.0013 0.128 Uiso 1 1 calc R
H20B H 0.3698 0.8226 0.0759 0.128 Uiso 1 1 calc R
H20C H 0.4320 0.6957 0.0607 0.128 Uiso 1 1 calc R
C22 C 0.9052(4) 0.5666(4) 0.1999(2) 0.0459(8) Uani 1 1 d .
H22 H 0.8476 0.5741 0.2542 0.055 Uiso 1 1 calc R
C25 C 0.6910(3) 1.0329(3) 0.4932(2) 0.0391(7) Uani 1 1 d .
H25 H 0.7087 1.0706 0.4416 0.047 Uiso 1 1 calc R
C26 C 0.6841(4) 1.1149(3) 0.5761(3) 0.0475(8) Uani 1 1 d .
H26 H 0.6951 1.2059 0.5805 0.057 Uiso 1 1 calc R
C27 C 0.6605(4) 1.0598(4) 0.6535(3) 0.0535(9) Uani 1 1 d .
H27 H 0.6568 1.1133 0.7112 0.064 Uiso 1 1 calc R
C28 C 0.6426(4) 0.9245(4) 0.6433(2) 0.0493(8) Uani 1 1 d .
H28 H 0.6265 0.8852 0.6943 0.059 Uiso 1 1 calc R
C29 C 0.6486(3) 0.8474(3) 0.5571(2) 0.0384(7) Uani 1 1 d .
H29 H 0.6348 0.7557 0.5509 0.046 Uiso 1 1 calc R
C30 C 0.3100(4) 0.6278(4) 0.6218(2) 0.0563(9) Uani 1 1 d .
H30A H 0.2109 0.6373 0.6279 0.084 Uiso 1 1 calc R
H30B H 0.3799 0.7087 0.6540 0.084 Uiso 1 1 calc R
H30C H 0.3216 0.5544 0.6480 0.084 Uiso 1 1 calc R
C24 C 1.0673(5) 0.6034(5) 0.2362(4) 0.0964(18) Uani 1 1 d .
H24A H 1.1262 0.5826 0.1859 0.145 Uiso 1 1 calc R
H24B H 1.0794 0.5536 0.2822 0.145 Uiso 1 1 calc R
H24C H 1.0991 0.6974 0.2633 0.145 Uiso 1 1 calc R
C23 C 0.8568(6) 0.4212(4) 0.1480(3) 0.0775(13) Uani 1 1 d .
H23A H 0.7527 0.3978 0.1283 0.116 Uiso 1 1 calc R
H23B H 0.8747 0.3647 0.1882 0.116 Uiso 1 1 calc R
H23C H 0.9123 0.4091 0.0948 0.116 Uiso 1 1 calc R
C21 C 0.6218(7) 1.0154(5) 0.1328(4) 0.0953(17) Uani 1 1 d .
H21A H 0.6996 1.0617 0.1809 0.143 Uiso 1 1 calc R
H21B H 0.5346 1.0463 0.1457 0.143 Uiso 1 1 calc R
H21C H 0.6534 1.0325 0.0742 0.143 Uiso 1 1 calc R

loop_
_atom_site_aniso_label
_atom_site_aniso_U_11
_atom_site_aniso_U_22
_atom_site_aniso_U_33
_atom_site_aniso_U_23
_atom_site_aniso_U_13
_atom_site_aniso_U_12
Pd1 0.02936(12) 0.02251(11) 0.03076(12) 0.00648(8) 0.00230(8) 0.00146(8)
O1 0.0366(11) 0.0238(10) 0.0388(11) 0.0051(8) 0.0058(9) 0.0010(8)
O2 0.0471(13) 0.0397(12) 0.0445(12) 0.0136(10) 0.0120(10) 0.0028(10)
N1 0.0310(12) 0.0321(13) 0.0334(12) 0.0089(10) 0.0011(10) 0.0059(10)
N2 0.0306(12) 0.0241(12) 0.0404(13) 0.0061(10) -0.0003(10) 0.0044(9)
C1 0.0452(19) 0.048(2) 0.0474(19) 0.0046(16) 0.0070(15) -0.0103(15)
C2 0.0255(13) 0.0273(14) 0.0427(15) 0.0121(12) 0.0004(11) 0.0073(11)
C3 0.0320(15) 0.0275(14) 0.0428(16) 0.0052(12) -0.0061(12) 0.0051(11)
C4 0.0424(18) 0.0402(18) 0.0478(18) 0.0015(15) -0.0043(14) 0.0022(14)
C5 0.0422(19) 0.0336(17) 0.062(2) 0.0030(15) -0.0112(16) -0.0058(14)
C6 0.0316(16) 0.0294(16) 0.065(2) 0.0155(15) -0.0060(14) 0.0003(12)
C7 0.0275(14) 0.0263(14) 0.0522(18) 0.0144(13) -0.0002(12) 0.0059(11)
C8 0.0302(15) 0.0344(16) 0.0534(18) 0.0202(14) 0.0049(13) 0.0098(12)
C9 0.0384(18) 0.052(2) 0.064(2) 0.0291(18) 0.0155(16) 0.0086(15)
C10 0.0384(19) 0.051(2) 0.090(3) 0.034(2) 0.0118(19) -0.0005(16)
C11 0.0346(18) 0.0402(19) 0.086(3) 0.0199(19) -0.0017(18) -0.0097(14)
C12 0.0347(15) 0.0348(16) 0.0341(14) 0.0061(12) -0.0013(12) 0.0085(12)
C13 0.0362(16) 0.0384(16) 0.0286(14) 0.0071(12) 0.0027(12) 0.0031(13)
C14 0.0377(17) 0.0472(19) 0.0343(15) 0.0062(13) 0.0014(12) 0.0067(14)
C15 0.045(2) 0.083(3) 0.0446(19) 0.0118(19) 0.0116(16) 0.0137(19)
C16 0.064(3) 0.082(3) 0.044(2) 0.020(2) 0.0182(18) 0.001(2)
C17 0.076(3) 0.062(2) 0.0426(19) 0.0262(18) 0.0092(18) 0.010(2)
C18 0.052(2) 0.050(2) 0.0362(16) 0.0153(15) 0.0029(14) 0.0106(16)
C19 0.074(3) 0.069(3) 0.055(2) 0.030(2) 0.012(2) 0.036(2)
C20 0.066(3) 0.110(4) 0.099(4) 0.045(3) 0.005(3) 0.041(3)
C22 0.0427(18) 0.054(2) 0.0438(18) 0.0083(15) 0.0041(14) 0.0183(16)
C25 0.0297(15) 0.0293(15) 0.0554(19) 0.0086(14) -0.0039(13) 0.0038(12)
C26 0.0363(17) 0.0311(16) 0.069(2) -0.0021(15) 0.0020(16) 0.0085(13)
C27 0.045(2) 0.050(2) 0.052(2) -0.0142(17) 0.0048(16) 0.0096(16)
C28 0.0470(19) 0.056(2) 0.0412(18) 0.0075(16) 0.0039(15) 0.0102(16)
C29 0.0408(17) 0.0334(16) 0.0414(16) 0.0085(13) 0.0024(13) 0.0104(13)
C30 0.051(2) 0.071(3) 0.047(2) 0.0180(18) 0.0163(16) 0.0093(18)
C24 0.064(3) 0.087(4) 0.137(5) 0.032(3) -0.041(3) 0.017(3)
C23 0.096(4) 0.056(3) 0.076(3) 0.003(2) -0.005(3) 0.022(2)
C21 0.135(5) 0.079(3) 0.094(4) 0.036(3) 0.015(4) 0.054(4)

loop_
_atom_type_symbol
_atom_type_description
_atom_type_scat_dispersion_real
_atom_type_scat_dispersion_imag
_atom_type_scat_source
C C 0.0033 0.0016 'International Tables Vol C Tables 4.2.6.8 and 6.1.1.4'
H H 0.0000 0.0000 'International Tables Vol C Tables 4.2.6.8 and 6.1.1.4'
N N 0.0061 0.0033 'International Tables Vol C Tables 4.2.6.8 and 6.1.1.4'
O O 0.0106 0.0060 'International Tables Vol C Tables 4.2.6.8 and 6.1.1.4'
Pd Pd -0.9988 1.0072 'International Tables Vol C Tables 4.2.6.8 and 6.1.1.4'

loop_
_geom_angle_atom_site_label_1
_geom_angle_atom_site_label_2
_geom_angle_atom_site_label_3
_geom_angle
N1 Pd1 C1 93.04(12)
N1 Pd1 N2 174.01(9)
C1 Pd1 N2 88.66(12)
N1 Pd1 O1 90.75(9)
C1 Pd1 O1 173.98(12)
N2 Pd1 O1 88.05(8)
C2 O1 Pd1 128.79(18)
C8 O2 C30 117.2(3)
C12 N1 C13 115.9(2)
C12 N1 Pd1 122.8(2)
C13 N1 Pd1 121.15(19)
C29 N2 C25 117.6(3)
C29 N2 Pd1 120.85(19)
C25 N2 Pd1 121.4(2)
Pd1 C1 H1A 109.5
Pd1 C1 H1B 109.5
H1A C1 H1B 109.5
Pd1 C1 H1C 109.5
H1A C1 H1C 109.5
H1B C1 H1C 109.5
O1 C2 C3 122.4(3)
O1 C2 C7 119.5(3)
C3 C2 C7 118.1(3)
C12 C3 C4 115.7(3)
C12 C3 C2 124.5(3)
C4 C3 C2 119.8(3)
C5 C4 C3 121.8(3)
C5 C4 H4 119.1
C3 C4 H4 119.1
C4 C5 C6 121.0(3)
C4 C5 H5 119.5
C6 C5 H5 119.5
C11 C6 C5 119.7(3)
C11 C6 C7 120.1(3)
C5 C6 C7 120.2(3)
C6 C7 C8 117.2(3)
C6 C7 C2 119.0(3)
C8 C7 C2 123.7(3)
O2 C8 C9 121.6(3)
O2 C8 C7 117.6(3)
C9 C8 C7 120.7(3)
C8 C9 C10 120.3(3)
C8 C9 H9 119.8
C10 C9 H9 119.8
C11 C10 C9 120.7(3)
C11 C10 H10 119.7
C9 C10 H10 119.7
C10 C11 C6 120.8(3)
C10 C11 H11 119.6
C6 C11 H11 119.6
N1 C12 C3 130.6(3)
N1 C12 H12 114.7
C3 C12 H12 114.7
C14 C13 C18 122.3(3)
C14 C13 N1 118.6(3)
C18 C13 N1 119.0(3)
C15 C14 C13 117.5(3)
C15 C14 C22 121.0(3)
C13 C14 C22 121.5(3)
C16 C15 C14 121.0(4)
C16 C15 H15 119.5
C14 C15 H15 119.5
C17 C16 C15 120.3(3)
C17 C16 H16 119.8
C15 C16 H16 119.8
C16 C17 C18 121.1(4)
C16 C17 H17 119.4
C18 C17 H17 119.4
C17 C18 C13 117.7(3)
C17 C18 C19 121.7(3)
C13 C18 C19 120.6(3)
C20 C19 C18 111.1(3)
C20 C19 C21 111.3(4)
C18 C19 C21 112.8(4)
C20 C19 H19 107.1
C18 C19 H19 107.1
C21 C19 H19 107.1
C19 C20 H20A 109.5
C19 C20 H20B 109.5
H20A C20 H20B 109.5
C19 C20 H20C 109.5
H20A C20 H20C 109.5
H20B C20 H20C 109.5
C14 C22 C24 112.4(3)
C14 C22 C23 113.1(3)
C24 C22 C23 110.3(3)
C14 C22 H22 106.9
C24 C22 H22 106.9
C23 C22 H22 106.9
N2 C25 C26 123.3(3)
N2 C25 H25 118.3
C26 C25 H25 118.3
C25 C26 C27 118.6(3)
C25 C26 H26 120.7
C27 C26 H26 120.7
C28 C27 C26 118.6(3)
C28 C27 H27 120.7
C26 C27 H27 120.7
C27 C28 C29 119.6(3)
C27 C28 H28 120.2
C29 C28 H28 120.2
N2 C29 C28 122.2(3)
N2 C29 H29 118.9
C28 C29 H29 118.9
O2 C30 H30A 109.5
O2 C30 H30B 109.5
H30A C30 H30B 109.5
O2 C30 H30C 109.5
H30A C30 H30C 109.5
H30B C30 H30C 109.5
C22 C24 H24A 109.5
C22 C24 H24B 109.5
H24A C24 H24B 109.5
C22 C24 H24C 109.5
H24A C24 H24C 109.5
H24B C24 H24C 109.5
C22 C23 H23A 109.5
C22 C23 H23B 109.5
H23A C23 H23B 109.5
C22 C23 H23C 109.5
H23A C23 H23C 109.5
H23B C23 H23C 109.5
C19 C21 H21A 109.5
C19 C21 H21B 109.5
H21A C21 H21B 109.5
C19 C21 H21C 109.5
H21A C21 H21C 109.5
H21B C21 H21C 109.5

loop_
_geom_bond_atom_site_label_1
_geom_bond_atom_site_label_2
_geom_bond_distance
Pd1 N1 2.012(2)
Pd1 C1 2.017(3)
Pd1 N2 2.040(2)
Pd1 O1 2.0820(19)
O1 C2 1.276(3)
O2 C8 1.373(4)
O2 C30 1.421(4)
N1 C12 1.306(4)
N1 C13 1.445(4)
N2 C29 1.335(4)
N2 C25 1.349(4)
C1 H1A 0.9600
C1 H1B 0.9600
C1 H1C 0.9600
C2 C3 1.432(4)
C2 C7 1.465(4)
C3 C12 1.415(4)
C3 C4 1.430(4)
C4 C5 1.344(5)
C4 H4 0.9300
C5 C6 1.424(5)
C5 H5 0.9300
C6 C11 1.408(5)
C6 C7 1.424(4)
C7 C8 1.425(4)
C8 C9 1.387(4)
C9 C10 1.392(5)
C9 H9 0.9300
C10 C11 1.355(6)
C10 H10 0.9300
C11 H11 0.9300
C12 H12 0.9300
C13 C14 1.396(4)
C13 C18 1.398(4)
C14 C15 1.387(5)
C14 C22 1.512(5)
C15 C16 1.384(6)
C15 H15 0.9300
C16 C17 1.370(6)
C16 H16 0.9300
C17 C18 1.387(5)
C17 H17 0.9300
C18 C19 1.523(5)
C19 C20 1.521(6)
C19 C21 1.525(6)
C19 H19 0.9800
C20 H20A 0.9600
C20 H20B 0.9600
C20 H20C 0.9600
C22 C24 1.516(5)
C22 C23 1.520(5)
C22 H22 0.9800
C25 C26 1.364(5)
C25 H25 0.9300
C26 C27 1.382(5)
C26 H26 0.9300
C27 C28 1.374(5)
C27 H27 0.9300
C28 C29 1.377(4)
C28 H28 0.9300
C29 H29 0.9300
C30 H30A 0.9600
C30 H30B 0.9600
C30 H30C 0.9600
C24 H24A 0.9600
C24 H24B 0.9600
C24 H24C 0.9600
C23 H23A 0.9600
C23 H23B 0.9600
C23 H23C 0.9600
C21 H21A 0.9600
C21 H21B 0.9600
C21 H21C 0.9600

loop_
_geom_torsion_atom_site_label_1
_geom_torsion_atom_site_label_2
_geom_torsion_atom_site_label_3
_geom_torsion_atom_site_label_4
_geom_torsion
N1 Pd1 O1 C2 3.5(2)
C1 Pd1 O1 C2 -125.5(11)
N2 Pd1 O1 C2 177.7(2)
C1 Pd1 N1 C12 176.2(2)
N2 Pd1 N1 C12 -77.5(9)
O1 Pd1 N1 C12 0.9(2)
C1 Pd1 N1 C13 -7.9(2)
N2 Pd1 N1 C13 98.4(9)
O1 Pd1 N1 C13 176.8(2)
N1 Pd1 N2 C29 120.7(8)
C1 Pd1 N2 C29 -132.8(3)
O1 Pd1 N2 C29 42.1(2)
N1 Pd1 N2 C25 -54.6(10)
C1 Pd1 N2 C25 51.9(2)
O1 Pd1 N2 C25 -133.2(2)
Pd1 O1 C2 C3 -5.0(4)
Pd1 O1 C2 C7 174.71(18)
O1 C2 C3 C12 1.6(4)
C7 C2 C3 C12 -178.1(3)
O1 C2 C3 C4 -177.7(3)
C7 C2 C3 C4 2.6(4)
C12 C3 C4 C5 179.5(3)
C2 C3 C4 C5 -1.2(5)
C3 C4 C5 C6 -0.9(5)
C4 C5 C6 C11 -178.7(3)
C4 C5 C6 C7 1.5(5)
C11 C6 C7 C8 0.3(4)
C5 C6 C7 C8 -179.9(3)
C11 C6 C7 C2 -179.7(3)
C5 C6 C7 C2 0.1(4)
O1 C2 C7 C6 178.3(3)
C3 C2 C7 C6 -2.1(4)
O1 C2 C7 C8 -1.7(4)
C3 C2 C7 C8 177.9(3)
C30 O2 C8 C9 4.8(4)
C30 O2 C8 C7 -175.6(3)
C6 C7 C8 O2 -179.1(3)
C2 C7 C8 O2 0.9(4)
C6 C7 C8 C9 0.6(4)
C2 C7 C8 C9 -179.4(3)
O2 C8 C9 C10 179.1(3)
C7 C8 C9 C10 -0.6(5)
C8 C9 C10 C11 -0.4(6)
C9 C10 C11 C6 1.3(6)
C5 C6 C11 C10 179.0(4)
C7 C6 C11 C10 -1.3(5)
C13 N1 C12 C3 179.8(3)
Pd1 N1 C12 C3 -4.1(4)
C4 C3 C12 N1 -177.2(3)
C2 C3 C12 N1 3.5(5)
C12 N1 C13 C14 -88.6(3)
Pd1 N1 C13 C14 95.2(3)
C12 N1 C13 C18 94.8(3)
Pd1 N1 C13 C18 -81.4(3)
C18 C13 C14 C15 -3.3(5)
N1 C13 C14 C15 -179.8(3)
C18 C13 C14 C22 175.6(3)
N1 C13 C14 C22 -0.9(5)
C13 C14 C15 C16 1.4(5)
C22 C14 C15 C16 -177.5(3)
C14 C15 C16 C17 0.3(6)
C15 C16 C17 C18 -0.3(6)
C16 C17 C18 C13 -1.4(6)
C16 C17 C18 C19 179.3(4)
C14 C13 C18 C17 3.2(5)
N1 C13 C18 C17 179.7(3)
C14 C13 C18 C19 -177.4(3)
N1 C13 C18 C19 -0.9(5)
C17 C18 C19 C20 84.6(5)
C13 C18 C19 C20 -94.7(4)
C17 C18 C19 C21 -41.1(5)
C13 C18 C19 C21 139.6(4)
C15 C14 C22 C24 44.2(5)
C13 C14 C22 C24 -134.6(4)
C15 C14 C22 C23 -81.5(4)
C13 C14 C22 C23 99.6(4)
C29 N2 C25 C26 -0.1(4)
Pd1 N2 C25 C26 175.3(2)
N2 C25 C26 C27 1.1(5)
C25 C26 C27 C28 -1.0(5)
C26 C27 C28 C29 0.0(5)
C25 N2 C29 C28 -0.9(5)
Pd1 N2 C29 C28 -176.4(2)
C27 C28 C29 N2 1.0(5)
